data_7120651
loop_
_publ_author_name
'Hossain, Md. Jakir'
'Ono, Toshikazu'
'Wakiya, Kosuke'
'Hisaeda, Yoshio'

_publ_section_title
;
 A Vitamin B12 Derivative Catalyzed Electrochemical Trifluoromethylation
 and Perfluoroalkylation of Arenes and Heteroarenes in Organic Media
;
_journal_name_full 'Chem. Commun.'
_journal_paper_doi 10.1039/C7CC06221D
_journal_year 2017
_chemical_formula_sum 'C18 H10 F17 N'
_chemical_formula_weight 563.27
_space_group_crystal_system triclinic
_space_group_IT_number 2
_space_group_name_Hall '-P 1'
_space_group_name_H-M_alt 'P -1'
_symmetry_space_group_name_Hall '-P 1'
_symmetry_space_group_name_H-M 'P -1'
_atom_sites_solution_hydrogens geom
_audit_update_record
;
2017-07-25 deposited with the CCDC.
2017-09-13 downloaded from the CCDC.
;
_cell_angle_alpha 83.238(7)
_cell_angle_beta 76.919(7)
_cell_angle_gamma 81.099(7)
_cell_formula_units_Z 2
_cell_length_a 7.192(3)
_cell_length_b 9.755(4)
_cell_length_c 14.736(7)
_cell_measurement_reflns_used 1979
_cell_measurement_temperature 100.(2)
_cell_measurement_theta_max 24.5343
_cell_measurement_theta_min 2.8488
_cell_volume 991.2(7)
_computing_cell_refinement 'Bruker SAINT'
_computing_data_collection 'Bruker APEX2'
_computing_data_reduction 'Bruker SAINT'
_computing_molecular_graphics 'Bruker SHELXTL'
_computing_publication_material 'Bruker SHELXTL'
_computing_structure_refinement 'SHELXL-2014 (Sheldrick 2014)'
_computing_structure_solution 'SHELXS-97 (Sheldrick 2008)'
_diffrn_ambient_temperature 100.(2)
_diffrn_detector_area_resol_mean 8.3333
_diffrn_measured_fraction_theta_full 0.995
_diffrn_measured_fraction_theta_max 0.995
_diffrn_measurement_device_type 'Bruker SMART APEX CCD'
_diffrn_measurement_method '\f and \w scans'
_diffrn_radiation_type MoK\a
_diffrn_radiation_wavelength 0.71073
_diffrn_reflns_av_R_equivalents 0.0715
_diffrn_reflns_av_unetI/netI 0.0872
_diffrn_reflns_limit_h_max 9
_diffrn_reflns_limit_h_min -9
_diffrn_reflns_limit_k_max 13
_diffrn_reflns_limit_k_min -13
_diffrn_reflns_limit_l_max 20
_diffrn_reflns_limit_l_min -20
_diffrn_reflns_number 14524
_diffrn_reflns_theta_full 29.13
_diffrn_reflns_theta_max 29.13
_diffrn_reflns_theta_min 2.12
_exptl_absorpt_coefficient_mu 0.224
_exptl_absorpt_correction_T_max 0.99
_exptl_absorpt_correction_T_min 0.72
_exptl_absorpt_correction_type multi-scan
_exptl_absorpt_process_details
;
SADABS-2014/5 - Bruker AXS area detector scaling and absorption correction
;
_exptl_crystal_colour colorless
_exptl_crystal_density_diffrn 1.887
_exptl_crystal_density_method 'not measured'
_exptl_crystal_description block
_exptl_crystal_F_000 556
_exptl_crystal_size_max 0.380
_exptl_crystal_size_mid 0.080
_exptl_crystal_size_min 0.060
_refine_diff_density_max 1.003
_refine_diff_density_min -0.455
_refine_ls_extinction_method none
_refine_ls_goodness_of_fit_ref 1.105
_refine_ls_hydrogen_treatment constr
_refine_ls_matrix_type full
_refine_ls_number_parameters 327
_refine_ls_number_reflns 5309
_refine_ls_number_restraints 0
_refine_ls_restrained_S_all 1.105
_refine_ls_R_factor_all 0.1324
_refine_ls_R_factor_gt 0.0713
_refine_ls_shift/su_max 0.000
_refine_ls_shift/su_mean 0.000
_refine_ls_structure_factor_coef Fsqd
_refine_ls_weighting_details 'w=1/[\s^2^(Fo^2^)+(0.1131P)^2^] where P=(Fo^2^+2Fc^2^)/3'
_refine_ls_weighting_scheme calc
_refine_ls_wR_factor_gt 0.1878
_refine_ls_wR_factor_ref 0.2371
_reflns_number_gt 3068
_reflns_number_total 5309
_reflns_threshold_expression 'I > 2\s(I)'
_cod_data_source_file c7cc06221d2.cif
_cod_data_source_block jakir32
_cod_original_cell_volume 991.2(8)
_cod_database_code 7120651

loop_
_space_group_symop_operation_xyz
'x, y, z'
'-x, -y, -z'

loop_
_atom_site_type_symbol
_atom_site_label
_atom_site_fract_x
_atom_site_fract_y
_atom_site_fract_z
_atom_site_U_iso_or_equiv
_atom_site_adp_type
_atom_site_calc_flag
_atom_site_refinement_flags_adp
_atom_site_refinement_flags_posn
_atom_site_occupancy
C C1 0.2336(5) 0.6050(4) 0.9360(3) 0.0235(8) Uani d . . 1
C C2 0.2519(5) 0.5336(4) 0.8577(3) 0.0215(7) Uani d . . 1
C C3 0.2697(5) 0.3870(3) 0.8879(2) 0.0184(7) Uani d . . 1
C C4 0.2618(5) 0.3764(4) 0.9852(2) 0.0191(7) Uani d . . 1
C C5 0.2739(5) 0.2492(4) 1.0386(3) 0.0240(8) Uani d . . 1
H H5 0.2664 0.2443 1.1041 0.029 Uiso calc U R 1
C C6 0.2974(5) 0.1303(4) 0.9924(3) 0.0261(8) Uani d . . 1
H H6 0.3068 0.0418 1.027 0.031 Uiso calc U R 1
C C7 0.3076(5) 0.1369(4) 0.8960(3) 0.0269(8) Uani d . . 1
H H7 0.3241 0.0531 0.8664 0.032 Uiso calc U R 1
C C8 0.2940(5) 0.2639(4) 0.8432(3) 0.0240(8) Uani d . . 1
H H8 0.3011 0.2676 0.7778 0.029 Uiso calc U R 1
C C9 0.2163(6) 0.7569(4) 0.9462(3) 0.0317(9) Uani d . . 1
H H9A 0.1035 0.7836 0.9951 0.048 Uiso calc U R 1
H H9B 0.2017 0.8096 0.8868 0.048 Uiso calc U R 1
H H9C 0.3325 0.7774 0.9633 0.048 Uiso calc U R 1
C C10 0.2291(6) 0.5444(5) 1.1066(3) 0.0303(9) Uani d . . 1
H H10A 0.3527 0.5709 1.1107 0.045 Uiso calc U R 1
H H10B 0.201 0.4631 1.1507 0.045 Uiso calc U R 1
H H10C 0.1269 0.6222 1.1221 0.045 Uiso calc U R 1
C C11 0.2639(5) 0.5936(4) 0.7589(3) 0.0269(8) Uani d . . 1
C C12 0.4692(6) 0.6204(4) 0.7081(3) 0.0267(8) Uani d . . 1
C C13 0.4989(5) 0.6926(4) 0.6086(3) 0.0259(8) Uani d . . 1
C C14 0.7127(6) 0.6920(4) 0.5578(3) 0.0249(8) Uani d . . 1
C C15 0.7452(5) 0.8037(4) 0.4733(3) 0.0225(8) Uani d . . 1
C C16 0.9533(5) 0.7897(4) 0.4117(2) 0.0210(7) Uani d . . 1
C C17 0.9976(5) 0.9205(4) 0.3435(2) 0.0224(7) Uani d . . 1
C C18 1.1926(6) 0.9027(4) 0.2721(3) 0.0285(9) Uani d . . 1
F F1 0.1462(3) 0.7171(2) 0.75316(17) 0.0353(6) Uani d . . 1
F F2 0.2082(4) 0.5053(3) 0.70768(17) 0.0373(6) Uani d . . 1
F F3 0.5284(3) 0.7039(2) 0.76149(16) 0.0329(6) Uani d . . 1
F F4 0.5849(3) 0.4974(2) 0.70681(15) 0.0282(5) Uani d . . 1
F F5 0.4107(4) 0.8222(2) 0.60997(17) 0.0421(7) Uani d . . 1
F F6 0.4162(4) 0.6261(3) 0.55597(16) 0.0416(7) Uani d . . 1
F F7 0.8153(3) 0.7172(3) 0.61859(15) 0.0339(6) Uani d . . 1
F F8 0.7855(4) 0.5668(2) 0.52666(17) 0.0374(6) Uani d . . 1
F F9 0.7073(3) 0.9306(2) 0.50600(16) 0.0308(5) Uani d . . 1
F F10 0.6221(3) 0.7954(3) 0.41881(16) 0.0346(6) Uani d . . 1
F F11 1.0808(3) 0.7655(2) 0.46704(15) 0.0275(5) Uani d . . 1
F F12 0.9771(3) 0.6804(2) 0.36020(16) 0.0324(6) Uani d . . 1
F F13 0.9997(3) 1.0269(2) 0.39274(15) 0.0310(6) Uani d . . 1
F F14 0.8579(3) 0.9553(2) 0.29451(15) 0.0317(6) Uani d . . 1
F F15 1.3341(4) 0.8583(3) 0.31553(19) 0.0524(8) Uani d . . 1
F F16 1.2240(4) 1.0247(3) 0.22688(17) 0.0442(7) Uani d . . 1
F F17 1.1917(4) 0.8164(3) 0.21059(18) 0.0535(8) Uani d . . 1
N N1 0.2388(4) 0.5103(3) 1.0124(2) 0.0223(7) Uani d . . 1

loop_
_atom_site_aniso_label
_atom_site_aniso_U_11
_atom_site_aniso_U_22
_atom_site_aniso_U_33
_atom_site_aniso_U_12
_atom_site_aniso_U_13
_atom_site_aniso_U_23
C1 0.0147(17) 0.0232(18) 0.035(2) -0.0059(14) -0.0065(15) -0.0028(15)
C2 0.0171(17) 0.0205(17) 0.0265(18) -0.0052(14) -0.0052(14) 0.0034(14)
C3 0.0140(16) 0.0170(16) 0.0234(17) -0.0036(13) -0.0017(13) -0.0015(13)
C4 0.0131(16) 0.0190(16) 0.0253(17) -0.0010(13) -0.0039(13) -0.0039(14)
C5 0.0160(17) 0.0292(19) 0.0259(18) -0.0043(15) -0.0052(14) 0.0042(15)
C6 0.0213(19) 0.0212(18) 0.033(2) -0.0032(15) -0.0038(15) 0.0070(15)
C7 0.0242(19) 0.0193(17) 0.036(2) -0.0024(15) -0.0020(16) -0.0053(16)
C8 0.0225(19) 0.0241(18) 0.0250(18) -0.0031(15) -0.0028(15) -0.0044(15)
C9 0.022(2) 0.0216(19) 0.055(3) -0.0037(15) -0.0110(18) -0.0092(18)
C10 0.024(2) 0.038(2) 0.032(2) -0.0048(17) -0.0067(16) -0.0107(17)
C11 0.0192(18) 0.0265(19) 0.038(2) -0.0076(15) -0.0118(16) 0.0041(16)
C12 0.027(2) 0.0214(18) 0.031(2) -0.0029(15) -0.0061(16) -0.0003(15)
C13 0.0213(18) 0.0252(19) 0.032(2) -0.0036(15) -0.0112(16) 0.0042(16)
C14 0.027(2) 0.0199(17) 0.0279(19) 0.0021(15) -0.0097(15) -0.0022(15)
C15 0.0216(18) 0.0215(17) 0.0263(18) -0.0015(14) -0.0113(15) 0.0003(14)
C16 0.0254(19) 0.0162(16) 0.0243(17) -0.0014(14) -0.0112(14) -0.0038(13)
C17 0.0272(19) 0.0204(17) 0.0223(17) -0.0028(15) -0.0096(15) -0.0047(14)
C18 0.029(2) 0.029(2) 0.0274(19) -0.0076(17) -0.0029(16) -0.0056(16)
F1 0.0244(12) 0.0307(13) 0.0479(14) -0.0017(10) -0.0106(11) 0.0123(11)
F2 0.0428(15) 0.0386(14) 0.0385(13) -0.0205(12) -0.0187(11) 0.0037(11)
F3 0.0316(13) 0.0366(13) 0.0337(12) -0.0149(11) -0.0054(10) -0.0051(10)
F4 0.0298(12) 0.0185(11) 0.0329(12) 0.0042(9) -0.0075(10) 0.0030(9)
F5 0.0333(14) 0.0292(13) 0.0483(15) 0.0077(11) 0.0048(11) 0.0173(11)
F6 0.0359(14) 0.0612(18) 0.0340(13) -0.0219(13) -0.0146(11) 0.0051(12)
F7 0.0279(12) 0.0498(15) 0.0265(12) -0.0125(11) -0.0123(9) 0.0087(10)
F8 0.0416(15) 0.0203(11) 0.0442(14) -0.0006(10) -0.0010(11) 0.0010(10)
F9 0.0301(12) 0.0186(11) 0.0391(13) -0.0001(9) -0.0004(10) -0.0020(9)
F10 0.0270(12) 0.0501(15) 0.0306(12) -0.0130(11) -0.0161(10) 0.0109(11)
F11 0.0216(11) 0.0320(12) 0.0305(12) -0.0021(9) -0.0124(9) 0.0027(9)
F12 0.0383(14) 0.0221(11) 0.0375(13) -0.0040(10) -0.0059(10) -0.0094(10)
F13 0.0442(14) 0.0220(11) 0.0278(12) -0.0094(10) -0.0029(10) -0.0091(9)
F14 0.0328(13) 0.0358(13) 0.0286(12) -0.0055(10) -0.0146(10) 0.0067(10)
F15 0.0240(13) 0.084(2) 0.0428(15) -0.0048(14) -0.0069(11) 0.0153(14)
F16 0.0504(16) 0.0374(14) 0.0367(14) -0.0119(12) 0.0079(12) 0.0049(11)
F17 0.0579(18) 0.0585(18) 0.0435(15) -0.0209(15) 0.0127(13) -0.0297(14)
N1 0.0162(15) 0.0260(16) 0.0264(16) -0.0023(12) -0.0055(12) -0.0069(13)

loop_
_atom_type_symbol
_atom_type_description
_atom_type_scat_dispersion_real
_atom_type_scat_dispersion_imag
_atom_type_scat_source
C C 0.0033 0.0016 'International Tables Vol C Tables 4.2.6.8 and 6.1.1.4'
H H 0.0000 0.0000 'International Tables Vol C Tables 4.2.6.8 and 6.1.1.4'
N N 0.0061 0.0033 'International Tables Vol C Tables 4.2.6.8 and 6.1.1.4'
F F 0.0171 0.0103 'International Tables Vol C Tables 4.2.6.8 and 6.1.1.4'

loop_
_geom_angle_atom_site_label_1
_geom_angle_atom_site_label_2
_geom_angle_atom_site_label_3
_geom_angle
N1 C1 C2 108.9(3)
N1 C1 C9 120.2(3)
C2 C1 C9 130.9(4)
C1 C2 C3 107.3(3)
C1 C2 C11 127.5(3)
C3 C2 C11 125.2(3)
C8 C3 C4 118.6(3)
C8 C3 C2 134.9(3)
C4 C3 C2 106.5(3)
N1 C4 C5 129.6(3)
N1 C4 C3 107.7(3)
C5 C4 C3 122.6(3)
C6 C5 C4 117.2(3)
C6 C5 H5 121.4
C4 C5 H5 121.4
C5 C6 C7 121.7(3)
C5 C6 H6 119.2
C7 C6 H6 119.2
C8 C7 C6 120.9(3)
C8 C7 H7 119.5
C6 C7 H7 119.5
C7 C8 C3 119.0(3)
C7 C8 H8 120.5
C3 C8 H8 120.5
C1 C9 H9A 109.5
C1 C9 H9B 109.5
H9A C9 H9B 109.5
C1 C9 H9C 109.5
H9A C9 H9C 109.5
H9B C9 H9C 109.5
N1 C10 H10A 109.5
N1 C10 H10B 109.5
H10A C10 H10B 109.5
N1 C10 H10C 109.5
H10A C10 H10C 109.5
H10B C10 H10C 109.5
F1 C11 F2 106.9(3)
F1 C11 C2 111.9(3)
F2 C11 C2 110.8(3)
F1 C11 C12 107.2(3)
F2 C11 C12 106.4(3)
C2 C11 C12 113.3(3)
F4 C12 F3 108.3(3)
F4 C12 C13 108.6(3)
F3 C12 C13 106.4(3)
F4 C12 C11 108.1(3)
F3 C12 C11 106.5(3)
C13 C12 C11 118.6(3)
F5 C13 F6 106.9(3)
F5 C13 C12 110.0(3)
F6 C13 C12 109.0(3)
F5 C13 C14 109.7(3)
F6 C13 C14 106.5(3)
C12 C13 C14 114.4(3)
F8 C14 F7 107.9(3)
F8 C14 C13 110.4(3)
F7 C14 C13 109.1(3)
F8 C14 C15 108.0(3)
F7 C14 C15 107.3(3)
C13 C14 C15 113.9(3)
F10 C15 F9 108.8(3)
F10 C15 C14 108.7(3)
F9 C15 C14 108.5(3)
F10 C15 C16 108.3(3)
F9 C15 C16 107.8(3)
C14 C15 C16 114.6(3)
F11 C16 F12 108.6(3)
F11 C16 C17 108.5(3)
F12 C16 C17 107.9(3)
F11 C16 C15 109.4(3)
F12 C16 C15 108.7(3)
C17 C16 C15 113.8(3)
F13 C17 F14 108.6(3)
F13 C17 C18 107.2(3)
F14 C17 C18 107.4(3)
F13 C17 C16 109.3(3)
F14 C17 C16 109.1(3)
C18 C17 C16 115.0(3)
F17 C18 F15 109.7(4)
F17 C18 F16 108.1(3)
F15 C18 F16 108.1(3)
F17 C18 C17 111.5(3)
F15 C18 C17 110.4(3)
F16 C18 C17 109.0(3)
C1 N1 C4 109.6(3)
C1 N1 C10 125.4(3)
C4 N1 C10 125.0(3)

loop_
_geom_bond_atom_site_label_1
_geom_bond_atom_site_label_2
_geom_bond_distance
C1 N1 1.373(5)
C1 C2 1.388(5)
C1 C9 1.490(5)
C2 C3 1.441(5)
C2 C11 1.493(5)
C3 C8 1.406(5)
C3 C4 1.414(5)
C4 N1 1.386(5)
C4 C5 1.391(5)
C5 C6 1.382(5)
C5 H5 0.95
C6 C7 1.400(5)
C6 H6 0.95
C7 C8 1.385(5)
C7 H7 0.95
C8 H8 0.95
C9 H9A 0.98
C9 H9B 0.98
C9 H9C 0.98
C10 N1 1.449(5)
C10 H10A 0.98
C10 H10B 0.98
C10 H10C 0.98
C11 F1 1.367(4)
C11 F2 1.368(4)
C11 C12 1.543(5)
C12 F4 1.350(4)
C12 F3 1.369(4)
C12 C13 1.533(5)
C13 F5 1.324(4)
C13 F6 1.350(5)
C13 C14 1.550(5)
C14 F8 1.342(4)
C14 F7 1.347(4)
C14 C15 1.556(5)
C15 F10 1.339(4)
C15 F9 1.348(4)
C15 C16 1.560(5)
C16 F11 1.337(4)
C16 F12 1.349(4)
C16 C17 1.555(5)
C17 F13 1.338(4)
C17 F14 1.346(4)
C17 C18 1.550(5)
C18 F17 1.310(5)
C18 F15 1.313(5)
C18 F16 1.320(5)
